data_9005418
loop_
_publ_author_name
'Troitzsch, U.'
'Ellis, D. J.'
'Thompson, J.'
'Fitz-Gerald J'

_publ_section_title
;
 Crystal structural changes in titanite along the join TiO-AlF
 Sample: AlF49
;
_journal_name_full 'European Journal of Mineralogy'
_journal_page_first 955
_journal_page_last 965
_journal_volume 11
_journal_year 1999
_chemical_formula_sum 'Al0.489 Ca F0.489 O4.511 Si Ti0.511'
_chemical_name_mineral Titanite
_space_group_IT_number 15
_symmetry_space_group_name_Hall '-A 2ya'
_symmetry_space_group_name_H-M 'A 1 2/a 1'
_cell_angle_alpha 90
_cell_angle_beta 114.344
_cell_angle_gamma 90
_cell_length_a 7.0229
_cell_length_b 8.6130
_cell_length_c 6.5023
_cell_formula_units_Z 4
_cell_volume 358.342
_database_code_amcsd 0006803
_exptl_crystal_density_diffrn 3.472
_cod_original_formula_sum 'Ca (Al.489 Ti.511) Si O4.511 F.489'
_cod_database_code 9005418

loop_
_space_group_symop_operation_xyz
x,y,z
x,1/2+y,1/2+z
1/2+x,-y,z
1/2+x,1/2-y,1/2+z
1/2-x,y,-z
1/2-x,1/2+y,1/2-z
-x,-y,-z
-x,1/2-y,1/2-z

loop_
_atom_site_label
_atom_site_fract_x
_atom_site_fract_y
_atom_site_fract_z
_atom_site_occupancy
_atom_site_U_iso_or_equiv
Ca 0.25000 0.16390 0.00000 1.00000 0.02077
Aloct 0.50000 0.00000 0.50000 0.48900 0.01925
Tioct 0.50000 0.00000 0.50000 0.51100 0.01925
Si 0.75000 0.18480 0.00000 1.00000 0.01507
O1 0.75000 0.06740 0.50000 0.51100 0.00633
F1 0.75000 0.06740 0.50000 0.48900 0.00633
O2 0.90520 0.06730 0.18850 1.00000 0.00633
O3 0.38380 0.20570 0.40170 1.00000 0.00633

loop_
_cod_related_entry_id
_cod_related_entry_database
_cod_related_entry_code
1 AMCSD 0006803
